data_5910162
loop_
_publ_author_name
'Wyckoff, R. W. G.'

_publ_section_title
;
Pages 101 & 102 from the Structure of Crystals, vol. 4 by Wyckoff R W G. 
published by Interscience Publishers, Inc. in 1951 
;
_journal_name_full 'The Structure of Crystals'
_journal_page_first 101
_journal_page_last 102
_journal_volume 4
_journal_year 1951
_chemical_formula_structural S3N2Cl2
_chemical_formula_sum 'Cl2 N2 S3'
_space_group_IT_number 4
_symmetry_cell_setting monoclinic
_symmetry_Int_Tables_number 4
_symmetry_space_group_name_Hall 'P 2yb'
_symmetry_space_group_name_H-M 'P 1 21 1'
_audit_creation_date 2006-30-10
_audit_creation_method
;
Pages 101 & 102 from the Structure of Crystals, vol. 4 by Wyckoff R W G. 
published by Interscience Publishers, Inc. in 1951 
;
_audit_update_record 'created by Girish Upreti, Portland State University'
_cell_angle_alpha 90
_cell_angle_beta 102.22
_cell_angle_gamma 90
_cell_length_a 6.546
_cell_length_b 8.600
_cell_length_c 5.508
_cell_volume 303.050
_cod_original_sg_symbol_H-M 'P 21'
_cod_original_formula_sum 'S3 N2 Cl2'
_cod_database_code 5910162

loop_
_symmetry_equiv_pos_as_xyz
x,y,z
-x,y+1/2,-z

loop_
_atom_site_fract_x
_atom_site_fract_y
_atom_site_fract_z
_atom_site_label
0.10170 0.00000 0.48440 Cl1
-0.10170 0.50000 -0.48440 Cl2
0.19750 -0.35410 0.10280 Cl3
-0.19750 0.14590 -0.10280 Cl4
0.60990 0.16710 0.32350 S1
-0.60990 0.66710 -0.32350 S2
0.23030 0.02640 0.15520 S3
-0.23030 0.52640 -0.15520 S4
0.21610 0.27340 0.11480 S5
-0.21610 0.77340 -0.11480 S6
0.47560 0.01050 0.24360 N1
-0.47560 0.51050 -0.24360 N2
0.45580 0.30390 0.25490 N3
-0.45580 0.80390 -0.25490 N4
